data_4347460
loop_
_publ_author_name
'Jaros, Sabina W.'
'Guedes da Silva, M F\'atima C'
'Florek, Magdalena'
'Smole\'nski, Piotr'
'Pombeiro, Armando J. L.'
'Kirillov, Alexander M.'

_publ_section_title
;
 Silver(I) 1,3,5-Triaza-7-phosphaadamantane Coordination Polymers Driven
 by Substituted Glutarate and Malonate Building Blocks: Self-Assembly
 Synthesis, Structural Features, and Antimicrobial Properties.
;
_journal_issue 12
_journal_name_full 'Inorganic chemistry'
_journal_page_first 5886
_journal_page_last 5894
_journal_paper_doi 10.1021/acs.inorgchem.6b00186
_journal_volume 55
_journal_year 2016
_chemical_formula_moiety 'C23 H36 Ag2 N6 O5 P2, 6(H2 O)'
_chemical_formula_sum 'C23 H48 Ag2 N6 O11 P2'
_chemical_formula_weight 862.35
_space_group_IT_number 14
_space_group_name_Hall '-P 2ybc'
_space_group_name_H-M_alt 'P 1 21/c 1'
_symmetry_cell_setting monoclinic
_symmetry_space_group_name_Hall '-P 2ybc'
_symmetry_space_group_name_H-M 'P 1 21/c 1'
_atom_sites_solution_hydrogens geom
_atom_sites_solution_primary direct
_atom_sites_solution_secondary difmap
_audit_creation_method SHELXL-97
_cell_angle_alpha 90.00
_cell_angle_beta 91.6310(10)
_cell_angle_gamma 90.00
_cell_formula_units_Z 4
_cell_length_a 6.8485(2)
_cell_length_b 27.3531(7)
_cell_length_c 17.0824(5)
_cell_measurement_reflns_used 9247
_cell_measurement_temperature 150(2)
_cell_measurement_theta_max 26.36
_cell_measurement_theta_min 2.39
_cell_volume 3198.71(16)
_computing_cell_refinement 'Bruker SAINT'
_computing_data_collection 'Bruker APEX2'
_computing_data_reduction 'Bruker SAINT'
_computing_molecular_graphics 'Bruker SHELXTL'
_computing_publication_material 'Bruker SHELXTL'
_computing_structure_refinement 'SHELXL-97 (Sheldrick, 2008)'
_computing_structure_solution 'SHELXS-97 (Sheldrick, 2008)'
_diffrn_ambient_temperature 150(2)
_diffrn_measured_fraction_theta_full 0.999
_diffrn_measured_fraction_theta_max 0.999
_diffrn_measurement_device_type 'Bruker APEX-II CCD'
_diffrn_measurement_method '\f and \w scans'
_diffrn_radiation_monochromator graphite
_diffrn_radiation_source 'fine-focus sealed tube'
_diffrn_radiation_type MoK\a
_diffrn_radiation_wavelength 0.71069
_diffrn_reflns_av_R_equivalents 0.0289
_diffrn_reflns_av_sigmaI/netI 0.0231
_diffrn_reflns_limit_h_max 8
_diffrn_reflns_limit_h_min -6
_diffrn_reflns_limit_k_max 32
_diffrn_reflns_limit_k_min -31
_diffrn_reflns_limit_l_max 20
_diffrn_reflns_limit_l_min -20
_diffrn_reflns_number 28223
_diffrn_reflns_theta_full 25.35
_diffrn_reflns_theta_max 25.35
_diffrn_reflns_theta_min 2.81
_exptl_absorpt_coefficient_mu 1.389
_exptl_absorpt_correction_T_max 0.8
_exptl_absorpt_correction_T_min 0.6
_exptl_absorpt_correction_type multi-scan
_exptl_absorpt_process_details sadabs
_exptl_crystal_colour colourless
_exptl_crystal_density_diffrn 1.791
_exptl_crystal_density_method 'not measured'
_exptl_crystal_description block
_exptl_crystal_F_000 1760
_exptl_crystal_size_max 0.43
_exptl_crystal_size_mid 0.35
_exptl_crystal_size_min 0.22
_refine_diff_density_max 3.886
_refine_diff_density_min -1.320
_refine_diff_density_rms 0.129
_refine_ls_extinction_method none
_refine_ls_goodness_of_fit_ref 1.330
_refine_ls_hydrogen_treatment mixed
_refine_ls_matrix_type full
_refine_ls_number_parameters 409
_refine_ls_number_reflns 5857
_refine_ls_number_restraints 6
_refine_ls_restrained_S_all 1.330
_refine_ls_R_factor_all 0.0517
_refine_ls_R_factor_gt 0.0512
_refine_ls_shift/su_max 0.003
_refine_ls_shift/su_mean 0.000
_refine_ls_structure_factor_coef Fsqd
_refine_ls_weighting_details 'calc w=1/[\s^2^(Fo^2^)+(0.0000P)^2^+27.8073P] where P=(Fo^2^+2Fc^2^)/3'
_refine_ls_weighting_scheme calc
_refine_ls_wR_factor_gt 0.1074
_refine_ls_wR_factor_ref 0.1076
_reflns_number_gt 5795
_reflns_number_total 5857
_reflns_threshold_expression >2sigma(I)
_cod_data_source_file ic6b00186_si_003.cif
_cod_data_source_block jar365
_cod_original_sg_symbol_H-M 'P 21/c'
_cod_database_code 4347460

loop_
_symmetry_equiv_pos_as_xyz
'x, y, z'
'-x, y+1/2, -z+1/2'
'-x, -y, -z'
'x, -y-1/2, z-1/2'

loop_
_atom_site_label
_atom_site_type_symbol
_atom_site_fract_x
_atom_site_fract_y
_atom_site_fract_z
_atom_site_U_iso_or_equiv
_atom_site_adp_type
_atom_site_occupancy
_atom_site_symmetry_multiplicity
_atom_site_calc_flag
_atom_site_refinement_flags
C1 C 0.5688(8) 0.40399(19) 0.7321(3) 0.0106(11) Uani 1 1 d .
C2 C 0.4840(8) 0.4209(2) 0.7993(3) 0.0146(11) Uani 1 1 d .
H2 H 0.3509 0.4136 0.8082 0.017 Uiso 1 1 calc R
C3 C 0.5893(9) 0.4485(2) 0.8542(3) 0.0183(12) Uani 1 1 d .
H3 H 0.5275 0.4605 0.8994 0.022 Uiso 1 1 calc R
C4 C 0.7849(9) 0.4583(2) 0.8428(3) 0.0210(13) Uani 1 1 d .
H4 H 0.8582 0.4766 0.8806 0.025 Uiso 1 1 calc R
C5 C 0.8724(9) 0.4416(2) 0.7767(4) 0.0195(13) Uani 1 1 d .
H5 H 1.0065 0.4484 0.7691 0.023 Uiso 1 1 calc R
C6 C 0.7673(8) 0.4148(2) 0.7209(3) 0.0161(12) Uani 1 1 d .
H6 H 0.8291 0.4038 0.6751 0.019 Uiso 1 1 calc R
C7 C 0.5478(8) 0.29090(19) 0.7307(3) 0.0118(11) Uani 1 1 d .
C8 C 0.5374(8) 0.3234(2) 0.6585(3) 0.0127(11) Uani 1 1 d .
H8A H 0.4577 0.3066 0.6174 0.015 Uiso 1 1 calc R
H8B H 0.6710 0.3271 0.6386 0.015 Uiso 1 1 calc R
C9 C 0.3036(8) 0.4444(2) 0.5868(3) 0.0132(11) Uani 1 1 d .
C10 C 0.4347(8) 0.3999(2) 0.5912(3) 0.0150(11) Uani 1 1 d .
H10A H 0.5673 0.4098 0.5759 0.018 Uiso 1 1 calc R
H10B H 0.3858 0.3758 0.5522 0.018 Uiso 1 1 calc R
C11 C 0.0058(8) 0.2451(2) 0.9078(3) 0.0132(11) Uani 1 1 d .
H11A H 0.0095 0.2103 0.9235 0.016 Uiso 1 1 calc R
H11B H 0.0096 0.2464 0.8500 0.016 Uiso 1 1 calc R
C12 C 0.8308(8) 0.2725(2) 1.0449(3) 0.0137(11) Uani 1 1 d .
H12A H 0.7280 0.2911 1.0717 0.016 Uiso 1 1 calc R
H12B H 0.8290 0.2386 1.0648 0.016 Uiso 1 1 calc R
C13 C 0.8285(8) 0.3365(2) 0.9181(3) 0.0148(11) Uani 1 1 d .
H13A H 0.8266 0.3416 0.8607 0.018 Uiso 1 1 calc R
H13B H 0.7257 0.3575 0.9402 0.018 Uiso 1 1 calc R
C14 C 0.1834(8) 0.2677(2) 1.0286(3) 0.0148(11) Uani 1 1 d .
H14A H 0.1764 0.2331 1.0449 0.018 Uiso 1 1 calc R
H14B H 0.3090 0.2811 1.0492 0.018 Uiso 1 1 calc R
C15 C 1.0296(9) 0.3457(2) 1.0370(3) 0.0166(12) Uani 1 1 d .
H15A H 0.9188 0.3637 1.0592 0.020 Uiso 1 1 calc R
H15B H 1.1517 0.3609 1.0576 0.020 Uiso 1 1 calc R
C16 C 0.1796(8) 0.3230(2) 0.9186(3) 0.0146(11) Uani 1 1 d .
H16A H 0.3055 0.3379 0.9357 0.017 Uiso 1 1 calc R
H16B H 0.1697 0.3254 0.8608 0.017 Uiso 1 1 calc R
C17 C 0.4514(8) 0.37458(19) 0.6711(3) 0.0107(11) Uani 1 1 d .
H17 H 0.3163 0.3704 0.6908 0.013 Uiso 1 1 calc R
C21 C 0.2473(8) 0.1327(2) 0.8601(3) 0.0171(12) Uani 1 1 d .
H21A H 0.1358 0.1539 0.8441 0.021 Uiso 1 1 calc R
H21B H 0.2480 0.1301 0.9179 0.021 Uiso 1 1 calc R
C22 C 0.4414(8) 0.04504(19) 0.8435(3) 0.0136(11) Uani 1 1 d .
H22A H 0.4511 0.0394 0.9007 0.016 Uiso 1 1 calc R
H22B H 0.4505 0.0129 0.8172 0.016 Uiso 1 1 calc R
C23 C 0.2460(8) 0.0870(2) 0.7172(3) 0.0160(12) Uani 1 1 d .
H23A H 0.2469 0.0564 0.6862 0.019 Uiso 1 1 calc R
H23B H 0.1364 0.1074 0.6970 0.019 Uiso 1 1 calc R
C24 C 0.6059(8) 0.1238(2) 0.8598(3) 0.0153(12) Uani 1 1 d .
H24A H 0.7283 0.1413 0.8479 0.018 Uiso 1 1 calc R
H24B H 0.6058 0.1182 0.9170 0.018 Uiso 1 1 calc R
C25 C 0.4333(8) 0.1605(2) 0.7473(3) 0.0151(12) Uani 1 1 d .
H25A H 0.3182 0.1796 0.7290 0.018 Uiso 1 1 calc R
H25B H 0.5515 0.1787 0.7323 0.018 Uiso 1 1 calc R
C26 C 0.6007(8) 0.0840(2) 0.7344(3) 0.0144(11) Uani 1 1 d .
H26A H 0.5971 0.0519 0.7078 0.017 Uiso 1 1 calc R
H26B H 0.7222 0.1008 0.7195 0.017 Uiso 1 1 calc R
N11 N 0.1819(6) 0.26993(15) 0.9412(2) 0.0068(8) Uani 1 1 d .
N12 N 1.0230(7) 0.29465(17) 1.0644(3) 0.0136(10) Uani 1 1 d .
N13 N 1.0210(7) 0.35140(17) 0.9515(3) 0.0143(10) Uani 1 1 d .
N21 N 0.4315(7) 0.15708(19) 0.8370(3) 0.020 Uiso 1 1 d .
N22 N 0.6068(7) 0.07607(17) 0.8200(3) 0.0128(9) Uani 1 1 d .
N23 N 0.4311(7) 0.11334(17) 0.7064(3) 0.0154(10) Uani 1 1 d .
O1 O 0.3923(6) 0.28170(15) 0.7646(2) 0.0179(9) Uani 1 1 d .
O2 O 0.7134(6) 0.27414(15) 0.7527(2) 0.0173(9) Uani 1 1 d .
O3 O 0.2351(6) 0.46111(15) 0.6481(2) 0.0179(9) Uani 1 1 d .
O4 O 0.2713(6) 0.46185(15) 0.5188(2) 0.0215(9) Uani 1 1 d .
O10 O 0.9284(6) 0.18826(15) 0.7254(2) 0.0198(9) Uani 1 1 d .
O20 O 0.0466(6) 0.30779(16) 0.6822(3) 0.0227(9) Uani 1 1 d D
O30 O 0.9764(7) 0.15315(16) 1.0323(3) 0.0289(11) Uani 1 1 d .
O50 O 0.1603(7) 0.53948(16) 0.9276(3) 0.0278(10) Uani 1 1 d .
O60 O 0.1821(6) 0.44501(16) 0.9800(3) 0.0244(10) Uani 1 1 d D
O70 O 0.5158(7) 0.40164(17) 0.0458(2) 0.0245(10) Uani 1 1 d D
P1 P 0.7743(2) 0.27206(5) 0.93912(8) 0.0120(3) Uani 1 1 d .
P2 P 1.2066(2) 0.07223(5) 0.81902(9) 0.0155(3) Uani 1 1 d .
Ag1 Ag 0.47801(6) 0.237940(15) 0.88529(2) 0.01236(11) Uani 1 1 d .
Ag2 Ag 0.91786(6) 0.032637(16) 0.84894(3) 0.01835(12) Uani 1 1 d .
O40 O 0.8675(6) 0.05483(15) 0.9971(3) 0.0227(9) Uani 1 1 d .
H10C H 0.8560 0.2146 0.7380 0.034 Uiso 1 1 d .
H10D H 0.9684 0.1975 0.6745 0.034 Uiso 1 1 d .
H20A H -0.070(7) 0.294(3) 0.706(4) 0.034 Uiso 1 1 d D
H20B H 0.150(8) 0.299(3) 0.721(3) 0.034 Uiso 1 1 d D
H30A H 0.9370 0.1231 1.0232 0.034 Uiso 1 1 d .
H30B H 1.0297 0.1590 1.0805 0.034 Uiso 1 1 d .
H50A H 0.1502 0.5065 0.9379 0.034 Uiso 1 1 d .
H50B H 0.0375 0.5468 0.9528 0.034 Uiso 1 1 d .
H60A H 0.313(5) 0.435(3) 1.000(4) 0.034 Uiso 1 1 d D
H60B H 0.115(10) 0.4157(17) 0.959(4) 0.034 Uiso 1 1 d D
H70A H 0.633(7) 0.423(2) 0.052(4) 0.034 Uiso 1 1 d D
H70B H 0.476(10) 0.394(3) 0.0995(19) 0.034 Uiso 1 1 d D
H40B H 0.9966 0.0467 1.0023 0.034 Uiso 1 1 d .
H40A H 0.7997 0.0268 0.9966 0.034 Uiso 1 1 d .

loop_
_atom_site_aniso_label
_atom_site_aniso_U_11
_atom_site_aniso_U_22
_atom_site_aniso_U_33
_atom_site_aniso_U_23
_atom_site_aniso_U_13
_atom_site_aniso_U_12
C1 0.012(3) 0.008(3) 0.012(3) 0.003(2) 0.000(2) 0.002(2)
C2 0.013(3) 0.017(3) 0.015(3) 0.000(2) 0.002(2) 0.003(2)
C3 0.026(3) 0.013(3) 0.016(3) -0.001(2) -0.001(2) 0.002(2)
C4 0.032(4) 0.011(3) 0.020(3) 0.000(2) -0.009(3) -0.003(2)
C5 0.014(3) 0.015(3) 0.029(3) 0.006(2) -0.002(2) -0.004(2)
C6 0.013(3) 0.019(3) 0.016(3) 0.004(2) 0.003(2) 0.004(2)
C7 0.015(3) 0.006(3) 0.014(3) -0.003(2) 0.000(2) 0.000(2)
C8 0.014(3) 0.017(3) 0.007(2) -0.002(2) 0.002(2) 0.002(2)
C9 0.008(3) 0.013(3) 0.018(3) 0.002(2) -0.003(2) -0.004(2)
C10 0.019(3) 0.013(3) 0.013(3) 0.000(2) 0.000(2) 0.001(2)
C11 0.016(3) 0.011(3) 0.013(3) -0.002(2) 0.000(2) -0.002(2)
C12 0.015(3) 0.011(3) 0.016(3) 0.001(2) 0.003(2) -0.003(2)
C13 0.014(3) 0.013(3) 0.017(3) 0.001(2) -0.003(2) 0.003(2)
C14 0.012(3) 0.013(3) 0.019(3) 0.003(2) -0.005(2) -0.001(2)
C15 0.024(3) 0.012(3) 0.013(3) 0.000(2) -0.001(2) -0.008(2)
C16 0.013(3) 0.018(3) 0.012(3) 0.001(2) 0.003(2) -0.004(2)
C17 0.008(3) 0.011(3) 0.013(3) 0.000(2) -0.001(2) 0.001(2)
C21 0.013(3) 0.024(3) 0.014(3) 0.002(2) 0.002(2) 0.007(2)
C22 0.014(3) 0.008(3) 0.019(3) 0.002(2) 0.001(2) -0.002(2)
C23 0.011(3) 0.015(3) 0.022(3) -0.006(2) -0.002(2) 0.000(2)
C24 0.014(3) 0.018(3) 0.014(3) 0.003(2) -0.004(2) -0.007(2)
C25 0.016(3) 0.009(3) 0.020(3) 0.005(2) 0.003(2) -0.001(2)
C26 0.015(3) 0.013(3) 0.016(3) -0.001(2) 0.002(2) 0.004(2)
N11 0.0010(19) 0.011(2) 0.008(2) -0.0020(17) 0.0010(16) 0.0010(16)
N12 0.016(2) 0.011(2) 0.013(2) 0.0002(18) -0.0013(18) -0.0056(19)
N13 0.017(2) 0.011(2) 0.015(2) 0.0013(18) -0.0022(19) -0.0025(19)
N22 0.009(2) 0.014(2) 0.015(2) 0.0013(18) 0.0036(18) 0.0002(18)
N23 0.018(3) 0.016(2) 0.012(2) 0.0007(19) 0.0020(19) 0.006(2)
O1 0.010(2) 0.022(2) 0.022(2) 0.0106(17) 0.0008(16) 0.0018(16)
O2 0.0092(19) 0.022(2) 0.021(2) 0.0063(17) 0.0028(16) 0.0058(16)
O3 0.018(2) 0.017(2) 0.019(2) 0.0002(16) 0.0029(16) 0.0075(17)
O4 0.022(2) 0.023(2) 0.019(2) 0.0090(18) 0.0006(17) 0.0091(18)
O10 0.022(2) 0.020(2) 0.018(2) 0.0033(17) 0.0017(17) 0.0041(17)
O20 0.014(2) 0.028(2) 0.026(2) 0.0131(19) -0.0015(17) -0.0036(18)
O30 0.045(3) 0.017(2) 0.025(2) -0.0015(18) 0.007(2) -0.006(2)
O50 0.025(2) 0.023(2) 0.036(3) 0.006(2) 0.011(2) 0.0010(19)
O60 0.017(2) 0.016(2) 0.040(3) 0.0005(19) -0.0004(19) -0.0021(18)
O70 0.027(2) 0.031(3) 0.016(2) -0.0001(18) 0.0049(18) -0.005(2)
P1 0.0081(7) 0.0129(7) 0.0149(7) -0.0006(5) -0.0012(5) -0.0015(5)
P2 0.0123(7) 0.0143(7) 0.0201(7) -0.0008(6) 0.0022(6) -0.0016(6)
Ag1 0.0082(2) 0.0134(2) 0.0154(2) 0.00094(16) -0.00146(15) -0.00224(16)
Ag2 0.0151(2) 0.0187(2) 0.0212(2) 0.00326(18) -0.00091(17) -0.00736(17)
O40 0.022(2) 0.017(2) 0.029(2) -0.0031(18) -0.0053(18) -0.0023(18)

loop_
_atom_type_symbol
_atom_type_description
_atom_type_scat_dispersion_real
_atom_type_scat_dispersion_imag
_atom_type_scat_source
C C 0.0033 0.0016 'International Tables Vol C Tables 4.2.6.8 and 6.1.1.4'
H H 0.0000 0.0000 'International Tables Vol C Tables 4.2.6.8 and 6.1.1.4'
N N 0.0061 0.0033 'International Tables Vol C Tables 4.2.6.8 and 6.1.1.4'
O O 0.0106 0.0060 'International Tables Vol C Tables 4.2.6.8 and 6.1.1.4'
P P 0.1023 0.0942 'International Tables Vol C Tables 4.2.6.8 and 6.1.1.4'
Ag Ag -0.8971 1.1015 'International Tables Vol C Tables 4.2.6.8 and 6.1.1.4'

loop_
_geom_angle_atom_site_label_1
_geom_angle_atom_site_label_2
_geom_angle_atom_site_label_3
_geom_angle
_geom_angle_site_symmetry_1
_geom_angle_site_symmetry_3
C2 C1 C6 118.2(5) . .
C2 C1 C17 121.2(5) . .
C6 C1 C17 120.6(5) . .
C1 C2 C3 121.4(5) . .
C1 C2 H2 119.3 . .
C3 C2 H2 119.3 . .
C4 C3 C2 119.7(5) . .
C4 C3 H3 120.1 . .
C2 C3 H3 120.1 . .
C5 C4 C3 119.8(5) . .
C5 C4 H4 120.1 . .
C3 C4 H4 120.1 . .
C4 C5 C6 120.8(6) . .
C4 C5 H5 119.6 . .
C6 C5 H5 119.6 . .
C5 C6 C1 120.1(5) . .
C5 C6 H6 120.0 . .
C1 C6 H6 119.9 . .
O1 C7 O2 123.7(5) . .
O1 C7 C8 118.2(5) . .
O2 C7 C8 118.1(5) . .
C7 C8 C17 115.3(4) . .
C7 C8 H8A 108.4 . .
C17 C8 H8A 108.4 . .
C7 C8 H8B 108.4 . .
C17 C8 H8B 108.4 . .
H8A C8 H8B 107.5 . .
O3 C9 O4 124.8(5) . .
O3 C9 C10 119.3(5) . .
O4 C9 C10 115.8(5) . .
C9 C10 C17 115.9(5) . .
C9 C10 H10A 108.3 . .
C17 C10 H10A 108.3 . .
C9 C10 H10B 108.3 . .
C17 C10 H10B 108.3 . .
H10A C10 H10B 107.4 . .
N11 C11 P1 113.8(4) . 1_455
N11 C11 H11A 108.8 . .
P1 C11 H11A 108.8 1_455 .
N11 C11 H11B 108.8 . .
P1 C11 H11B 108.8 1_455 .
H11A C11 H11B 107.7 . .
N12 C12 P1 112.7(4) . .
N12 C12 H12A 109.1 . .
P1 C12 H12A 109.1 . .
N12 C12 H12B 109.1 . .
P1 C12 H12B 109.1 . .
H12A C12 H12B 107.8 . .
N13 C13 P1 111.8(4) . .
N13 C13 H13A 109.3 . .
P1 C13 H13A 109.3 . .
N13 C13 H13B 109.3 . .
P1 C13 H13B 109.3 . .
H13A C13 H13B 107.9 . .
N12 C14 N11 114.3(4) 1_455 .
N12 C14 H14A 108.7 1_455 .
N11 C14 H14A 108.7 . .
N12 C14 H14B 108.7 1_455 .
N11 C14 H14B 108.7 . .
H14A C14 H14B 107.6 . .
N13 C15 N12 114.6(4) . .
N13 C15 H15A 108.6 . .
N12 C15 H15A 108.6 . .
N13 C15 H15B 108.6 . .
N12 C15 H15B 108.6 . .
H15A C15 H15B 107.6 . .
N13 C16 N11 114.7(4) 1_455 .
N13 C16 H16A 108.6 1_455 .
N11 C16 H16A 108.6 . .
N13 C16 H16B 108.6 1_455 .
N11 C16 H16B 108.6 . .
H16A C16 H16B 107.6 . .
C1 C17 C10 113.2(4) . .
C1 C17 C8 112.3(4) . .
C10 C17 C8 107.8(4) . .
C1 C17 H17 107.8 . .
C10 C17 H17 107.8 . .
C8 C17 H17 107.8 . .
N21 C21 P2 115.2(4) . 1_455
N21 C21 H21A 108.5 . .
P2 C21 H21A 108.5 1_455 .
N21 C21 H21B 108.5 . .
P2 C21 H21B 108.5 1_455 .
H21A C21 H21B 107.5 . .
N22 C22 P2 112.5(4) . 1_455
N22 C22 H22A 109.1 . .
P2 C22 H22A 109.1 1_455 .
N22 C22 H22B 109.1 . .
P2 C22 H22B 109.1 1_455 .
H22A C22 H22B 107.8 . .
N23 C23 P2 112.4(4) . 1_455
N23 C23 H23A 109.1 . .
P2 C23 H23A 109.1 1_455 .
N23 C23 H23B 109.1 . .
P2 C23 H23B 109.1 1_455 .
H23A C23 H23B 107.8 . .
N22 C24 N21 114.8(4) . .
N22 C24 H24A 108.6 . .
N21 C24 H24A 108.6 . .
N22 C24 H24B 108.6 . .
N21 C24 H24B 108.6 . .
H24A C24 H24B 107.5 . .
N23 C25 N21 115.0(4) . .
N23 C25 H25A 108.5 . .
N21 C25 H25A 108.5 . .
N23 C25 H25B 108.5 . .
N21 C25 H25B 108.5 . .
H25A C25 H25B 107.5 . .
N22 C26 N23 113.6(4) . .
N22 C26 H26A 108.9 . .
N23 C26 H26A 108.9 . .
N22 C26 H26B 108.9 . .
N23 C26 H26B 108.9 . .
H26A C26 H26B 107.7 . .
C11 N11 C14 110.3(4) . .
C11 N11 C16 110.0(4) . .
C14 N11 C16 107.1(4) . .
C11 N11 Ag1 111.3(3) . .
C14 N11 Ag1 113.4(3) . .
C16 N11 Ag1 104.5(3) . .
C14 N12 C15 108.2(4) 1_655 .
C14 N12 C12 111.9(4) 1_655 .
C15 N12 C12 110.6(4) . .
C16 N13 C15 108.4(4) 1_655 .
C16 N13 C13 111.7(4) 1_655 .
C15 N13 C13 111.4(4) . .
C21 N21 C25 108.9(4) . .
C21 N21 C24 109.0(4) . .
C25 N21 C24 105.0(4) . .
C21 N21 Ag1 115.4(4) . .
C25 N21 Ag1 106.6(3) . .
C24 N21 Ag1 111.4(3) . .
C24 N22 C26 109.0(4) . .
C24 N22 C22 111.7(4) . .
C26 N22 C22 110.7(4) . .
C24 N22 Ag2 110.4(3) . .
C26 N22 Ag2 105.5(3) . .
C22 N22 Ag2 109.3(3) . .
C25 N23 C23 111.5(4) . .
C25 N23 C26 108.9(4) . .
C23 N23 C26 111.4(4) . .
C7 O1 Ag1 107.6(3) . .
C9 O3 Ag2 122.1(4) . 2_656
H10C O10 H10D 100.4 . .
H20A O20 H20B 102(6) . .
H30A O30 H30B 116.1 . .
H50A O50 H50B 92.7 . .
H60A O60 H60B 107(6) . .
H70A O70 H70B 106(6) . .
C12 P1 C13 98.5(3) . .
C12 P1 C11 97.4(3) . 1_655
C13 P1 C11 98.5(3) . 1_655
C12 P1 Ag1 122.22(18) . .
C13 P1 Ag1 118.19(18) . .
C11 P1 Ag1 117.39(18) 1_655 .
C22 P2 C23 99.1(3) 1_655 1_655
C22 P2 C21 99.2(3) 1_655 1_655
C23 P2 C21 98.2(3) 1_655 1_655
C22 P2 Ag2 120.89(18) 1_655 .
C23 P2 Ag2 117.77(19) 1_655 .
C21 P2 Ag2 117.50(19) 1_655 .
N21 Ag1 P1 126.85(13) . .
N21 Ag1 N11 111.48(16) . .
P1 Ag1 N11 114.63(10) . .
N21 Ag1 O1 97.82(16) . .
P1 Ag1 O1 108.31(10) . .
N11 Ag1 O1 88.40(14) . .
O3 Ag2 P2 145.13(11) 2_646 .
O3 Ag2 N22 91.35(15) 2_646 .
P2 Ag2 N22 117.70(11) . .
H40B O40 H40A 107.0 . .

loop_
_geom_bond_atom_site_label_1
_geom_bond_atom_site_label_2
_geom_bond_distance
_geom_bond_site_symmetry_2
C1 C2 1.381(8) .
C1 C6 1.410(8) .
C1 C17 1.527(7) .
C2 C3 1.389(8) .
C2 H2 0.9500 .
C3 C4 1.385(9) .
C3 H3 0.9500 .
C4 C5 1.372(9) .
C4 H4 0.9500 .
C5 C6 1.386(8) .
C5 H5 0.9500 .
C6 H6 0.9500 .
C7 O1 1.252(7) .
C7 O2 1.270(7) .
C7 C8 1.519(7) .
C8 C17 1.538(7) .
C8 H8A 0.9900 .
C8 H8B 0.9900 .
C9 O3 1.247(7) .
C9 O4 1.269(7) .
C9 C10 1.513(8) .
C10 C17 1.532(7) .
C10 H10A 0.9900 .
C10 H10B 0.9900 .
C11 N11 1.483(7) .
C11 P1 1.842(6) 1_455
C11 H11A 0.9900 .
C11 H11B 0.9900 .
C12 N12 1.478(7) .
C12 P1 1.837(6) .
C12 H12A 0.9900 .
C12 H12B 0.9900 .
C13 N13 1.479(7) .
C13 P1 1.840(6) .
C13 H13A 0.9900 .
C13 H13B 0.9900 .
C14 N12 1.469(7) 1_455
C14 N11 1.495(7) .
C14 H14A 0.9900 .
C14 H14B 0.9900 .
C15 N13 1.469(7) .
C15 N12 1.473(7) .
C15 H15A 0.9900 .
C15 H15B 0.9900 .
C16 N13 1.460(7) 1_455
C16 N11 1.502(7) .
C16 H16A 0.9900 .
C16 H16B 0.9900 .
C17 H17 1.0000 .
C21 N21 1.490(8) .
C21 P2 1.816(6) 1_455
C21 H21A 0.9900 .
C21 H21B 0.9900 .
C22 N22 1.480(7) .
C22 P2 1.810(6) 1_455
C22 H22A 0.9900 .
C22 H22B 0.9900 .
C23 N23 1.474(7) .
C23 P2 1.814(6) 1_455
C23 H23A 0.9900 .
C23 H23B 0.9900 .
C24 N22 1.473(7) .
C24 N21 1.543(7) .
C24 H24A 0.9900 .
C24 H24B 0.9900 .
C25 N23 1.466(7) .
C25 N21 1.535(7) .
C25 H25A 0.9900 .
C25 H25B 0.9900 .
C26 N22 1.477(7) .
C26 N23 1.480(7) .
C26 H26A 0.9900 .
C26 H26B 0.9900 .
N11 Ag1 2.429(4) .
N12 C14 1.469(7) 1_655
N13 C16 1.460(7) 1_655
N21 Ag1 2.379(5) .
N22 Ag2 2.477(4) .
O1 Ag1 2.442(4) .
O3 Ag2 2.220(4) 2_656
O10 H10C 0.904 .
O10 H10D 0.953 .
O20 H20A 0.98(2) .
O20 H20B 0.98(2) .
O30 H30A 0.877 .
O30 H30B 0.906 .
O50 H50A 0.922 .
O50 H50B 0.976 .
O60 H60A 0.99(2) .
O60 H60B 0.98(2) .
O70 H70A 0.99(2) .
O70 H70B 0.99(2) .
P1 C11 1.842(6) 1_655
P1 Ag1 2.3932(14) .
P2 C22 1.810(6) 1_655
P2 C23 1.813(6) 1_655
P2 C21 1.816(6) 1_655
P2 Ag2 2.3240(15) .
Ag2 O3 2.221(4) 2_646
O40 H40B 0.914 .
O40 H40A 0.896 .

loop_
_geom_hbond_atom_site_label_D
_geom_hbond_atom_site_label_H
_geom_hbond_atom_site_label_A
_geom_hbond_distance_DH
_geom_hbond_distance_HA
_geom_hbond_distance_DA
_geom_hbond_angle_DHA
_geom_hbond_site_symmetry_A
O10 H10C O2 0.904 1.919 2.818(6) 173 .
O10 H10D N12 0.953 1.941 2.882(6) 169.1(3) 4_565
O20 H20A O2 0.98(2) 1.79(2) 2.768(6) 175(7) 1_455
O20 H20B O1 0.98(2) 1.86(3) 2.812(6) 162(6) .
O30 H30A O40 0.877 1.975 2.850(6) 175 .
O50 H50A O60 0.922 1.840 2.737(6) 164 .
O60 H60A O70 0.99(2) 1.82(3) 2.783(6) 164(7) 1_556
O70 H70A O50 0.99(2) 1.78(2) 2.769(6) 175(7) 3_666
O70 H70B N23 0.99(2) 1.87(2) 2.850(6) 171(7) 4_565
O40 H40B O4 0.914 1.909 2.817(6) 172.4(3) 4_666
O40 H40A O4 0.896 1.859 2.726(6) 162.3(3) 2_646
